data_4344231
loop_
_publ_author_name
'Gillespie, R.J.'
'Kent, J.P.'
'Sawyer, J.F.'

_publ_section_title
;
 Reactions of S4 N4 and S3 N3 Cl3 with selenium chlorides. The
 preparations and crystal structures of Se S2 N2 Cl2, (S5 N5) (Se Cl5),
 and the disordered materials (Se(x) S(3-x) N2 Cl) (Sb Cl6)
;
_journal_name_full 'Inorganic Chemistry'
_journal_page_first 1251
_journal_page_last 1259
_journal_volume 29
_journal_year 1990
_chemical_formula_sum 'Cl2 N2 S2 Se'
_chemical_name_systematic '(S2 N2 Se Cl) Cl'
_space_group_IT_number 14
_symmetry_space_group_name_Hall '-P 2ybc'
_symmetry_space_group_name_H-M 'P 1 21/c 1'
_cell_angle_alpha 90
_cell_angle_beta 105.93
_cell_angle_gamma 90
_cell_formula_units_Z 8
_cell_length_a 10.447
_cell_length_b 9.259
_cell_length_c 13.529
_cell_volume 1258.389
_citation_journal_id_ASTM INOCAJ
_cod_data_source_file Gillespie_INOCAJ_1990_1991.cif
_cod_data_source_block Cl2N2S2Se1
_cod_original_formula_sum 'Cl2 N2 S2 Se1'
_cod_database_code 4344231

loop_
_symmetry_equiv_pos_as_xyz
x,y,z
-x,y+1/2,-z+1/2
-x,-y,-z
x,-y-1/2,z-1/2

loop_
_atom_site_label
_atom_site_type_symbol
_atom_site_fract_x
_atom_site_fract_y
_atom_site_fract_z
_atom_site_occupancy
_atom_site_U_iso_or_equiv
Cl4 Cl-1 0.4467 0.0039 0.3563 1 0.0
N3 N+3 0.4798 0.3194 0.4466 1 0.0
S4 S-2 0.4496 0.4321 0.3585 1 0.0
S1 S-2 0.2431 -0.1256 0.5785 1 0.0
Cl2 Cl-1 0.0843 0.0367 0.3874 1 0.0
Se1 Se 0.04441 -0.22632 0.4939 1 0.0
Cl3 Cl-1 0.2721 0.3299 0.5712 1 0.0
S3 S-2 0.2078 0.2828 0.3059 1 0.0
N4 N+3 0.3085 0.4115 0.2864 1 0.0
N1 N+3 0.2859 -0.2464 0.6718 1 0.0
N2 N+3 0.0576 -0.3636 0.5891 1 0.0
Cl1 Cl-1 0.1127 -0.3494 0.3743 1 0.0
Se2 Se 0.35538 0.18856 0.45048 1 0.0
S2 S-2 0.1885 -0.3724 0.6788 1 0.0
